data_7061327
loop_
_publ_author_name
'Yin, Xiaolin'
'Liu, Chunmei'
'Liu, Shuang'
'Cao, Mengmeng'
'Rawson, Jeremy M.'
'Xu, Yan'
'Zhang, Bin'

_publ_section_title
;
 Structural characterization and luminescence properties of trigonal Cu(i)
 iodine/bromine complexes comprising cation--\p interactions
;
_journal_issue 13
_journal_name_full 'New Journal of Chemistry'
_journal_page_first 6185
_journal_page_last 6192
_journal_paper_doi 10.1039/D2NJ00318J
_journal_volume 46
_journal_year 2022
_chemical_formula_moiety 'C43 H32 Br Cu N2 P2'
_chemical_formula_sum 'C43 H32 Br Cu N2 P2'
_chemical_formula_weight 782.09
_space_group_crystal_system orthorhombic
_space_group_IT_number 19
_space_group_name_Hall 'P 2ac 2ab'
_space_group_name_H-M_alt 'P 21 21 21'
_atom_sites_solution_hydrogens geom
_atom_sites_solution_primary dual
_audit_creation_date 2021-09-23
_audit_creation_method
;
Olex2 1.2
(compiled 2018.05.29 svn.r3508 for OlexSys, GUI svn.r5506)
;
_audit_update_record
;
2022-02-11 deposited with the CCDC.	2022-02-28 downloaded from the CCDC.
;
_cell_angle_alpha 90
_cell_angle_beta 90
_cell_angle_gamma 90
_cell_formula_units_Z 4
_cell_length_a 10.6373(18)
_cell_length_b 17.157(3)
_cell_length_c 19.959(3)
_cell_measurement_reflns_used 9261
_cell_measurement_temperature 291(2)
_cell_measurement_theta_max 26.659
_cell_measurement_theta_min 2.473
_cell_volume 3642.6(10)
_computing_cell_refinement 'SAINT v8.37A (Bruker, 2015)'
_computing_data_collection 'SAINT v8.37A (Bruker, 2015)'
_computing_data_reduction 'SAINT v8.37A (Bruker, 2015)'
_computing_molecular_graphics 'Olex2 (Dolomanov et al., 2009)'
_computing_publication_material 'Olex2 (Dolomanov et al., 2009)'
_computing_structure_refinement 'ShelXL (Sheldrick, 2015)'
_computing_structure_solution 'ShelXT (Sheldrick, 2015)'
_diffrn_ambient_temperature 291(2)
_diffrn_measured_fraction_theta_full 0.997
_diffrn_measured_fraction_theta_max 0.997
_diffrn_measurement_device_type 'Bruker APEX-II CCD'
_diffrn_measurement_method '\f and \w scans'
_diffrn_radiation_type MoK\a
_diffrn_radiation_wavelength 0.71073
_diffrn_reflns_av_R_equivalents 0.0477
_diffrn_reflns_av_unetI/netI 0.0442
_diffrn_reflns_Laue_measured_fraction_full 0.997
_diffrn_reflns_Laue_measured_fraction_max 0.997
_diffrn_reflns_limit_h_max 13
_diffrn_reflns_limit_h_min -12
_diffrn_reflns_limit_k_max 22
_diffrn_reflns_limit_k_min -22
_diffrn_reflns_limit_l_max 25
_diffrn_reflns_limit_l_min -24
_diffrn_reflns_number 51998
_diffrn_reflns_point_group_measured_fraction_full 0.996
_diffrn_reflns_point_group_measured_fraction_max 0.997
_diffrn_reflns_theta_full 25.242
_diffrn_reflns_theta_max 27.482
_diffrn_reflns_theta_min 3.040
_diffrn_standards_number 0
_exptl_absorpt_coefficient_mu 1.818
_exptl_absorpt_correction_T_max 0.7456
_exptl_absorpt_correction_T_min 0.6743
_exptl_absorpt_correction_type multi-scan
_exptl_absorpt_process_details
'SADABS-2016/2 (Bruker,2016/2) was used for absorption correction. wR2(int) was 0.0873 before and 0.0704 after correction. The Ratio of minimum to maximum transmission is 0.9044. The \l/2 correction factor is Not present.'
_exptl_crystal_colour yellow
_exptl_crystal_density_diffrn 1.426
_exptl_crystal_description prism
_exptl_crystal_F_000 1592
_exptl_crystal_size_max 0.2
_exptl_crystal_size_mid 0.18
_exptl_crystal_size_min 0.17
_refine_diff_density_max 0.282
_refine_diff_density_min -0.388
_refine_diff_density_rms 0.045
_refine_ls_abs_structure_details
;
 Flack x determined using 2428 quotients [(I+)-(I-)]/[(I+)+(I-)]
 (Parsons, Flack and Wagner, Acta Cryst. B69 (2013) 249-259).
;
_refine_ls_abs_structure_Flack 0.005(4)
_refine_ls_extinction_method none
_refine_ls_goodness_of_fit_ref 1.022
_refine_ls_hydrogen_treatment constr
_refine_ls_matrix_type full
_refine_ls_number_parameters 442
_refine_ls_number_reflns 8321
_refine_ls_number_restraints 0
_refine_ls_restrained_S_all 1.022
_refine_ls_R_factor_all 0.0527
_refine_ls_R_factor_gt 0.0305
_refine_ls_shift/su_max 0.001
_refine_ls_shift/su_mean 0.000
_refine_ls_structure_factor_coef Fsqd
_refine_ls_weighting_details 'w=1/[\s^2^(Fo^2^)+(0.0281P)^2^+0.1706P] where P=(Fo^2^+2Fc^2^)/3'
_refine_ls_weighting_scheme calc
_refine_ls_wR_factor_gt 0.0600
_refine_ls_wR_factor_ref 0.0657
_reflns_Friedel_coverage 0.796
_reflns_Friedel_fraction_full 0.995
_reflns_Friedel_fraction_max 0.996
_reflns_number_gt 6530
_reflns_number_total 8321
_reflns_threshold_expression 'I > 2\s(I)'
_cod_data_source_file d2nj00318j2.cif
_cod_data_source_block mo_190614m_0m
_cod_depositor_comments 'Adding full bibliography for 7061326--7061328.cif.'
_cod_original_cell_volume 3642.7(11)
_cod_database_code 7061327
_shelx_shelxl_version_number 2014/7
_shelx_space_group_comment
;
The symmetry employed for this shelxl refinement is uniquely defined
by the following loop, which should always be used as a source of
symmetry information in preference to the above space-group names.
They are only intended as comments.
;
_shelx_estimated_absorpt_t_max 0.747
_shelx_estimated_absorpt_t_min 0.713
_olex2_refinement_description
;
1. Fixed Uiso
 At 1.2 times of:
  All C(H) groups
2.a Aromatic/amide H refined with riding coordinates:
 C1(H1), C2(H2), C3(H3), C4(H4), C9(H9), C10(H10), C11(H11), C12(H12),
 C15(H15), C16(H16), C17(H17), C18(H18), C19(H19), C21(H21), C22(H22), C23(H23),
  C24(H24), C25(H25), C27(H27), C28(H28), C29(H29), C30(H30), C31(H31),
 C34(H34), C35(H35), C36(H36), C37(H37), C39(H39), C40(H40), C41(H41), C42(H42),
  C43(H43)
;
_olex2_submission_special_instructions 'No special instructions were received'

loop_
_space_group_symop_operation_xyz
'x, y, z'
'-x+1/2, -y, z+1/2'
'-x, y+1/2, -z+1/2'
'x+1/2, -y+1/2, -z'

loop_
_atom_site_label
_atom_site_type_symbol
_atom_site_fract_x
_atom_site_fract_y
_atom_site_fract_z
_atom_site_U_iso_or_equiv
_atom_site_adp_type
_atom_site_occupancy
_atom_site_site_symmetry_order
_atom_site_calc_flag
_atom_site_refinement_flags_posn
_atom_site_refinement_flags_adp
_atom_site_refinement_flags_occupancy
_atom_site_disorder_assembly
_atom_site_disorder_group
Br1 Br 0.45437(4) 0.44763(2) 0.75144(2) 0.06348(13) Uani 1 1 d . . . . .
Cu1 Cu 0.62262(4) 0.45368(2) 0.67601(2) 0.04142(11) Uani 1 1 d . . . . .
P1 P 0.81594(8) 0.41353(5) 0.70971(4) 0.03511(18) Uani 1 1 d . . . . .
P2 P 0.60055(8) 0.53163(5) 0.58655(4) 0.0399(2) Uani 1 1 d . . . . .
N1 N 0.5918(3) 0.35431(16) 0.56414(14) 0.0426(7) Uani 1 1 d . . . . .
N2 N 0.7897(2) 0.31374(14) 0.58286(12) 0.0347(6) Uani 1 1 d . . . . .
C1 C 0.4879(3) 0.2471(2) 0.6304(2) 0.0540(10) Uani 1 1 d . . . . .
H1 H 0.4059 0.2644 0.6237 0.065 Uiso 1 1 calc R . . . .
C2 C 0.5113(4) 0.1816(2) 0.6679(2) 0.0581(10) Uani 1 1 d . . . . .
H2 H 0.4446 0.1543 0.6868 0.070 Uiso 1 1 calc R . . . .
C3 C 0.6342(4) 0.1554(2) 0.6782(2) 0.0584(10) Uani 1 1 d . . . . .
H3 H 0.6479 0.1110 0.7038 0.070 Uiso 1 1 calc R . . . .
C4 C 0.7348(3) 0.19379(19) 0.65126(18) 0.0504(9) Uani 1 1 d . . . . .
H4 H 0.8164 0.1758 0.6574 0.060 Uiso 1 1 calc R . . . .
C5 C 0.7104(3) 0.26026(18) 0.61453(15) 0.0371(7) Uani 1 1 d . . . . .
C6 C 0.5887(3) 0.28713(18) 0.60256(16) 0.0403(8) Uani 1 1 d . . . . .
C7 C 0.7118(3) 0.36894(17) 0.55383(14) 0.0351(7) Uani 1 1 d . . . . .
C8 C 0.7638(3) 0.43421(18) 0.51524(15) 0.0360(7) Uani 1 1 d . . . . .
C9 C 0.8551(3) 0.4188(2) 0.46667(15) 0.0416(8) Uani 1 1 d . . . . .
H9 H 0.8834 0.3680 0.4607 0.050 Uiso 1 1 calc R . . . .
C10 C 0.9038(3) 0.4774(2) 0.42754(16) 0.0454(9) Uani 1 1 d . . . . .
H10 H 0.9631 0.4659 0.3948 0.055 Uiso 1 1 calc R . . . .
C11 C 0.8647(3) 0.5529(2) 0.43690(16) 0.0469(8) Uani 1 1 d . . . . .
H11 H 0.8986 0.5928 0.4110 0.056 Uiso 1 1 calc R . . . .
C12 C 0.7750(3) 0.56930(19) 0.48491(16) 0.0426(8) Uani 1 1 d . . . . .
H12 H 0.7497 0.6207 0.4911 0.051 Uiso 1 1 calc R . . . .
C13 C 0.7216(3) 0.51113(19) 0.52417(15) 0.0362(7) Uani 1 1 d . . . . .
C14 C 0.4552(3) 0.5245(2) 0.5379(2) 0.0524(9) Uani 1 1 d . . . . .
C15 C 0.4540(4) 0.5137(3) 0.4697(2) 0.0772(13) Uani 1 1 d . . . . .
H15 H 0.5295 0.5090 0.4466 0.093 Uiso 1 1 calc R . . . .
C16 C 0.3417(6) 0.5098(3) 0.4350(3) 0.108(2) Uani 1 1 d . . . . .
H16 H 0.3417 0.5027 0.3888 0.130 Uiso 1 1 calc R . . . .
C17 C 0.2315(6) 0.5165(4) 0.4688(4) 0.123(3) Uani 1 1 d . . . . .
H17 H 0.1560 0.5147 0.4453 0.147 Uiso 1 1 calc R . . . .
C18 C 0.2297(5) 0.5260(4) 0.5370(4) 0.113(2) Uani 1 1 d . . . . .
H18 H 0.1537 0.5294 0.5598 0.136 Uiso 1 1 calc R . . . .
C19 C 0.3431(4) 0.5306(3) 0.5717(3) 0.0869(16) Uani 1 1 d . . . . .
H19 H 0.3429 0.5377 0.6179 0.104 Uiso 1 1 calc R . . . .
C20 C 0.6150(4) 0.63625(19) 0.60182(17) 0.0492(9) Uani 1 1 d . . . . .
C21 C 0.5694(4) 0.6912(2) 0.5577(2) 0.0674(12) Uani 1 1 d . . . . .
H21 H 0.5264 0.6757 0.5194 0.081 Uiso 1 1 calc R . . . .
C22 C 0.5880(5) 0.7701(2) 0.5709(3) 0.0852(17) Uani 1 1 d . . . . .
H22 H 0.5614 0.8071 0.5399 0.102 Uiso 1 1 calc R . . . .
C23 C 0.6438(6) 0.7933(3) 0.6276(3) 0.0944(18) Uani 1 1 d . . . . .
H23 H 0.6538 0.8463 0.6360 0.113 Uiso 1 1 calc R . . . .
C24 C 0.6866(6) 0.7399(3) 0.6737(3) 0.0985(17) Uani 1 1 d . . . . .
H24 H 0.7254 0.7564 0.7130 0.118 Uiso 1 1 calc R . . . .
C25 C 0.6707(5) 0.6600(2) 0.6605(2) 0.0720(12) Uani 1 1 d . . . . .
H25 H 0.6979 0.6233 0.6915 0.086 Uiso 1 1 calc R . . . .
C26 C 0.8805(3) 0.50492(17) 0.74077(16) 0.0400(7) Uani 1 1 d . . . . .
C27 C 0.9512(4) 0.5534(2) 0.7017(2) 0.0695(11) Uani 1 1 d . . . . .
H27 H 0.9775 0.5370 0.6596 0.083 Uiso 1 1 calc R . . . .
C28 C 0.9841(5) 0.6274(3) 0.7246(3) 0.0899(17) Uani 1 1 d . . . . .
H28 H 1.0340 0.6594 0.6981 0.108 Uiso 1 1 calc R . . . .
C29 C 0.9443(4) 0.6532(2) 0.7849(2) 0.0694(12) Uani 1 1 d . . . . .
H29 H 0.9645 0.7032 0.7993 0.083 Uiso 1 1 calc R . . . .
C30 C 0.8748(4) 0.6057(2) 0.8241(2) 0.0700(11) Uani 1 1 d . . . . .
H30 H 0.8484 0.6229 0.8660 0.084 Uiso 1 1 calc R . . . .
C31 C 0.8427(4) 0.5323(2) 0.80301(18) 0.0546(10) Uani 1 1 d . . . . .
H31 H 0.7949 0.5004 0.8308 0.066 Uiso 1 1 calc R . . . .
C32 C 0.9436(3) 0.37317(18) 0.65738(14) 0.0355(7) Uani 1 1 d . . . . .
C33 C 0.9181(3) 0.32648(18) 0.60185(15) 0.0360(7) Uani 1 1 d . . . . .
C34 C 1.0124(3) 0.2914(2) 0.56545(18) 0.0498(9) Uani 1 1 d . . . . .
H34 H 0.9927 0.2586 0.5299 0.060 Uiso 1 1 calc R . . . .
C35 C 1.1366(3) 0.3052(2) 0.5822(2) 0.0585(10) Uani 1 1 d . . . . .
H35 H 1.2007 0.2824 0.5573 0.070 Uiso 1 1 calc R . . . .
C36 C 1.1654(3) 0.3528(2) 0.6357(2) 0.0569(10) Uani 1 1 d . . . . .
H36 H 1.2489 0.3629 0.6464 0.068 Uiso 1 1 calc R . . . .
C37 C 1.0702(3) 0.3855(2) 0.67362(18) 0.0468(8) Uani 1 1 d . . . . .
H37 H 1.0906 0.4161 0.7105 0.056 Uiso 1 1 calc R . . . .
C38 C 0.8197(3) 0.34831(18) 0.78182(15) 0.0404(8) Uani 1 1 d . . . . .
C39 C 0.7143(3) 0.30271(19) 0.79357(17) 0.0487(9) Uani 1 1 d . . . . .
H39 H 0.6442 0.3066 0.7659 0.058 Uiso 1 1 calc R . . . .
C40 C 0.7148(5) 0.2510(2) 0.8475(2) 0.0656(12) Uani 1 1 d . . . . .
H40 H 0.6445 0.2201 0.8556 0.079 Uiso 1 1 calc R . . . .
C41 C 0.8154(5) 0.2451(2) 0.8878(2) 0.0690(12) Uani 1 1 d . . . . .
H41 H 0.8141 0.2102 0.9234 0.083 Uiso 1 1 calc R . . . .
C42 C 0.9198(5) 0.2899(3) 0.87718(19) 0.0688(12) Uani 1 1 d . . . . .
H42 H 0.9887 0.2858 0.9057 0.083 Uiso 1 1 calc R . . . .
C43 C 0.9225(4) 0.3417(2) 0.82361(17) 0.0547(9) Uani 1 1 d . . . . .
H43 H 0.9937 0.3719 0.8159 0.066 Uiso 1 1 calc R . . . .

loop_
_atom_site_aniso_label
_atom_site_aniso_U_11
_atom_site_aniso_U_22
_atom_site_aniso_U_33
_atom_site_aniso_U_23
_atom_site_aniso_U_13
_atom_site_aniso_U_12
Br1 0.0644(2) 0.0645(2) 0.0616(2) 0.0091(2) 0.02482(19) 0.0079(2)
Cu1 0.0478(2) 0.0368(2) 0.0397(2) 0.00162(18) 0.00567(17) 0.00315(19)
P1 0.0396(4) 0.0323(4) 0.0334(4) -0.0011(3) 0.0034(3) -0.0020(4)
P2 0.0451(5) 0.0343(5) 0.0403(4) 0.0033(4) 0.0071(4) 0.0091(4)
N1 0.0407(16) 0.0355(15) 0.0516(16) -0.0027(13) -0.0083(12) 0.0029(12)
N2 0.0369(14) 0.0301(14) 0.0371(14) -0.0028(11) -0.0037(11) 0.0050(11)
C1 0.044(2) 0.046(2) 0.072(3) -0.015(2) -0.0016(18) -0.0063(17)
C2 0.066(3) 0.042(2) 0.066(2) -0.008(2) 0.007(2) -0.0163(18)
C3 0.077(3) 0.0369(19) 0.061(2) 0.0038(17) -0.003(2) -0.0071(19)
C4 0.054(2) 0.0349(19) 0.062(2) 0.0010(17) -0.0081(18) 0.0018(16)
C5 0.0441(19) 0.0295(17) 0.0376(17) -0.0063(13) -0.0022(14) 0.0022(14)
C6 0.0424(19) 0.0341(18) 0.0445(19) -0.0101(15) -0.0061(14) 0.0022(14)
C7 0.0425(19) 0.0311(17) 0.0318(16) -0.0069(13) -0.0063(13) 0.0081(14)
C8 0.0398(17) 0.0352(19) 0.0331(16) -0.0042(13) -0.0073(13) 0.0067(14)
C9 0.0428(19) 0.0426(18) 0.0394(17) -0.0093(15) -0.0020(14) 0.0123(15)
C10 0.0411(19) 0.055(2) 0.0401(18) -0.0061(15) 0.0049(15) 0.0072(15)
C11 0.0413(17) 0.052(2) 0.0476(18) 0.0039(17) 0.0025(14) -0.0054(18)
C12 0.0444(18) 0.037(2) 0.0467(19) 0.0023(14) 0.0045(15) 0.0069(14)
C13 0.0366(17) 0.0378(18) 0.0344(17) -0.0010(13) -0.0027(13) 0.0078(14)
C14 0.042(2) 0.045(2) 0.071(3) 0.0163(18) 0.0018(18) 0.0095(16)
C15 0.056(3) 0.101(4) 0.074(3) -0.001(3) -0.018(2) 0.010(2)
C16 0.084(4) 0.120(5) 0.120(5) 0.003(4) -0.049(4) -0.004(3)
C17 0.053(3) 0.120(5) 0.195(7) 0.059(5) -0.036(4) -0.012(3)
C18 0.046(3) 0.118(5) 0.176(6) 0.061(5) 0.017(4) 0.003(3)
C19 0.053(3) 0.096(4) 0.112(4) 0.038(3) 0.020(3) 0.014(2)
C20 0.063(2) 0.0364(18) 0.048(2) 0.0001(16) 0.0188(19) 0.0113(18)
C21 0.102(3) 0.044(2) 0.056(2) 0.0054(19) 0.023(2) 0.026(2)
C22 0.124(4) 0.046(3) 0.085(3) 0.015(2) 0.051(3) 0.030(3)
C23 0.142(5) 0.037(2) 0.105(4) -0.007(3) 0.052(4) 0.000(3)
C24 0.143(5) 0.053(3) 0.100(4) -0.022(3) -0.007(4) -0.008(3)
C25 0.107(4) 0.046(2) 0.063(3) -0.004(2) -0.002(3) 0.010(2)
C26 0.0415(17) 0.0345(16) 0.0440(18) -0.0008(14) 0.0016(15) -0.0045(15)
C27 0.091(3) 0.046(2) 0.072(3) -0.002(2) 0.035(2) -0.013(2)
C28 0.090(3) 0.050(3) 0.129(4) 0.004(3) 0.041(3) -0.028(2)
C29 0.065(3) 0.046(2) 0.098(3) -0.018(2) -0.003(2) -0.012(2)
C30 0.093(3) 0.054(2) 0.064(2) -0.020(2) 0.001(3) -0.007(2)
C31 0.069(2) 0.042(2) 0.053(2) -0.0076(16) 0.0124(18) -0.0110(17)
C32 0.0367(17) 0.0347(17) 0.0352(17) 0.0043(13) 0.0024(13) 0.0046(14)
C33 0.0372(17) 0.0348(17) 0.0360(16) 0.0032(13) -0.0001(13) 0.0075(13)
C34 0.048(2) 0.057(2) 0.045(2) -0.0073(17) -0.0015(16) 0.0174(18)
C35 0.043(2) 0.069(3) 0.063(2) -0.005(2) 0.0059(18) 0.0176(19)
C36 0.035(2) 0.064(3) 0.071(3) 0.005(2) 0.0008(18) 0.0102(17)
C37 0.0435(19) 0.050(2) 0.0464(18) -0.0010(17) -0.0032(16) 0.0011(15)
C38 0.055(2) 0.0315(17) 0.0346(16) -0.0026(13) 0.0041(15) 0.0006(15)
C39 0.060(2) 0.0355(19) 0.051(2) 0.0023(16) 0.0143(17) -0.0017(17)
C40 0.088(3) 0.044(2) 0.065(3) 0.011(2) 0.030(2) 0.001(2)
C41 0.110(4) 0.048(2) 0.049(2) 0.0118(19) 0.021(3) 0.012(3)
C42 0.101(4) 0.063(3) 0.042(2) 0.000(2) -0.007(2) 0.021(3)
C43 0.071(2) 0.050(2) 0.0432(19) 0.0002(17) -0.0024(19) 0.0007(18)

loop_
_atom_type_symbol
_atom_type_description
_atom_type_scat_dispersion_real
_atom_type_scat_dispersion_imag
_atom_type_scat_source
C C 0.0033 0.0016 'International Tables Vol C Tables 4.2.6.8 and 6.1.1.4'
H H 0.0000 0.0000 'International Tables Vol C Tables 4.2.6.8 and 6.1.1.4'
Br Br -0.2901 2.4595 'International Tables Vol C Tables 4.2.6.8 and 6.1.1.4'
Cu Cu 0.3201 1.2651 'International Tables Vol C Tables 4.2.6.8 and 6.1.1.4'
N N 0.0061 0.0033 'International Tables Vol C Tables 4.2.6.8 and 6.1.1.4'
P P 0.1023 0.0942 'International Tables Vol C Tables 4.2.6.8 and 6.1.1.4'

loop_
_geom_angle_atom_site_label_1
_geom_angle_atom_site_label_2
_geom_angle_atom_site_label_3
_geom_angle
_geom_angle_site_symmetry_1
_geom_angle_site_symmetry_3
_geom_angle_publ_flag
P1 Cu1 Br1 119.24(3) . . ?
P2 Cu1 Br1 117.28(3) . . ?
P2 Cu1 P1 120.76(3) . . ?
C26 P1 Cu1 100.43(11) . . ?
C26 P1 C32 103.78(15) . . ?
C26 P1 C38 104.57(15) . . ?
C32 P1 Cu1 127.72(10) . . ?
C38 P1 Cu1 116.08(12) . . ?
C38 P1 C32 101.55(14) . . ?
C13 P2 Cu1 110.75(10) . . ?
C13 P2 C14 102.78(16) . . ?
C13 P2 C20 104.10(15) . . ?
C14 P2 Cu1 118.11(12) . . ?
C20 P2 Cu1 116.37(12) . . ?
C20 P2 C14 103.00(17) . . ?
C7 N1 C6 105.5(3) . . ?
C5 N2 C33 123.7(3) . . ?
C7 N2 C5 106.1(3) . . ?
C7 N2 C33 125.2(3) . . ?
C2 C1 H1 120.6 . . ?
C2 C1 C6 118.8(3) . . ?
C6 C1 H1 120.6 . . ?
C1 C2 H2 119.6 . . ?
C1 C2 C3 120.8(3) . . ?
C3 C2 H2 119.6 . . ?
C2 C3 H3 119.3 . . ?
C4 C3 C2 121.3(3) . . ?
C4 C3 H3 119.3 . . ?
C3 C4 H4 121.3 . . ?
C3 C4 C5 117.4(3) . . ?
C5 C4 H4 121.3 . . ?
C4 C5 N2 132.0(3) . . ?
C4 C5 C6 122.6(3) . . ?
C6 C5 N2 105.4(3) . . ?
N1 C6 C1 130.6(3) . . ?
N1 C6 C5 110.4(3) . . ?
C1 C6 C5 119.0(3) . . ?
N1 C7 N2 112.6(3) . . ?
N1 C7 C8 126.4(3) . . ?
N2 C7 C8 121.0(3) . . ?
C9 C8 C7 118.8(3) . . ?
C9 C8 C13 119.2(3) . . ?
C13 C8 C7 122.0(3) . . ?
C8 C9 H9 119.4 . . ?
C10 C9 C8 121.2(3) . . ?
C10 C9 H9 119.4 . . ?
C9 C10 H10 120.1 . . ?
C9 C10 C11 119.9(3) . . ?
C11 C10 H10 120.1 . . ?
C10 C11 H11 120.2 . . ?
C10 C11 C12 119.7(3) . . ?
C12 C11 H11 120.2 . . ?
C11 C12 H12 119.1 . . ?
C11 C12 C13 121.8(3) . . ?
C13 C12 H12 119.1 . . ?
C8 C13 P2 119.5(2) . . ?
C12 C13 P2 122.3(2) . . ?
C12 C13 C8 118.2(3) . . ?
C15 C14 P2 122.9(3) . . ?
C19 C14 P2 117.8(3) . . ?
C19 C14 C15 119.3(4) . . ?
C14 C15 H15 119.7 . . ?
C14 C15 C16 120.7(5) . . ?
C16 C15 H15 119.7 . . ?
C15 C16 H16 120.2 . . ?
C17 C16 C15 119.6(6) . . ?
C17 C16 H16 120.2 . . ?
C16 C17 H17 119.5 . . ?
C16 C17 C18 121.0(6) . . ?
C18 C17 H17 119.5 . . ?
C17 C18 H18 120.4 . . ?
C17 C18 C19 119.3(5) . . ?
C19 C18 H18 120.4 . . ?
C14 C19 C18 120.1(5) . . ?
C14 C19 H19 119.9 . . ?
C18 C19 H19 119.9 . . ?
C21 C20 P2 122.4(3) . . ?
C25 C20 P2 118.0(3) . . ?
C25 C20 C21 119.5(3) . . ?
C20 C21 H21 120.2 . . ?
C20 C21 C22 119.6(4) . . ?
C22 C21 H21 120.2 . . ?
C21 C22 H22 119.6 . . ?
C23 C22 C21 120.7(5) . . ?
C23 C22 H22 119.6 . . ?
C22 C23 H23 119.5 . . ?
C22 C23 C24 121.0(4) . . ?
C24 C23 H23 119.5 . . ?
C23 C24 H24 120.5 . . ?
C23 C24 C25 118.9(5) . . ?
C25 C24 H24 120.5 . . ?
C20 C25 C24 120.1(4) . . ?
C20 C25 H25 120.0 . . ?
C24 C25 H25 120.0 . . ?
C27 C26 P1 122.5(3) . . ?
C27 C26 C31 117.7(3) . . ?
C31 C26 P1 119.1(2) . . ?
C26 C27 H27 119.8 . . ?
C26 C27 C28 120.4(4) . . ?
C28 C27 H27 119.8 . . ?
C27 C28 H28 119.6 . . ?
C29 C28 C27 120.8(4) . . ?
C29 C28 H28 119.6 . . ?
C28 C29 H29 120.3 . . ?
C28 C29 C30 119.3(4) . . ?
C30 C29 H29 120.3 . . ?
C29 C30 H30 119.6 . . ?
C29 C30 C31 120.9(4) . . ?
C31 C30 H30 119.6 . . ?
C26 C31 H31 119.6 . . ?
C30 C31 C26 120.9(4) . . ?
C30 C31 H31 119.6 . . ?
C33 C32 P1 121.5(2) . . ?
C33 C32 C37 117.2(3) . . ?
C37 C32 P1 121.3(2) . . ?
C32 C33 N2 118.9(3) . . ?
C34 C33 N2 119.2(3) . . ?
C34 C33 C32 122.0(3) . . ?
C33 C34 H34 120.2 . . ?
C33 C34 C35 119.5(3) . . ?
C35 C34 H34 120.2 . . ?
C34 C35 H35 120.0 . . ?
C36 C35 C34 120.0(3) . . ?
C36 C35 H35 120.0 . . ?
C35 C36 H36 120.0 . . ?
C35 C36 C37 120.1(3) . . ?
C37 C36 H36 120.0 . . ?
C32 C37 H37 119.4 . . ?
C36 C37 C32 121.1(3) . . ?
C36 C37 H37 119.4 . . ?
C39 C38 P1 117.5(3) . . ?
C43 C38 P1 123.0(3) . . ?
C43 C38 C39 119.5(3) . . ?
C38 C39 H39 120.5 . . ?
C38 C39 C40 119.1(4) . . ?
C40 C39 H39 120.5 . . ?
C39 C40 H40 119.6 . . ?
C41 C40 C39 120.9(4) . . ?
C41 C40 H40 119.6 . . ?
C40 C41 H41 119.6 . . ?
C40 C41 C42 120.8(4) . . ?
C42 C41 H41 119.6 . . ?
C41 C42 H42 120.1 . . ?
C41 C42 C43 119.7(4) . . ?
C43 C42 H42 120.1 . . ?
C38 C43 C42 120.0(4) . . ?
C38 C43 H43 120.0 . . ?
C42 C43 H43 120.0 . . ?

loop_
_geom_bond_atom_site_label_1
_geom_bond_atom_site_label_2
_geom_bond_distance
_geom_bond_site_symmetry_2
_geom_bond_publ_flag
Br1 Cu1 2.3410(6) . ?
Cu1 P1 2.2706(10) . ?
Cu1 P2 2.2432(9) . ?
P1 C26 1.821(3) . ?
P1 C32 1.848(3) . ?
P1 C38 1.824(3) . ?
P2 C13 1.825(3) . ?
P2 C14 1.830(4) . ?
P2 C20 1.827(3) . ?
N1 C6 1.385(4) . ?
N1 C7 1.317(4) . ?
N2 C5 1.397(4) . ?
N2 C7 1.385(4) . ?
N2 C33 1.435(4) . ?
C1 H1 0.9300 . ?
C1 C2 1.374(5) . ?
C1 C6 1.390(5) . ?
C2 H2 0.9300 . ?
C2 C3 1.397(5) . ?
C3 H3 0.9300 . ?
C3 C4 1.366(5) . ?
C4 H4 0.9300 . ?
C4 C5 1.380(5) . ?
C5 C6 1.394(5) . ?
C7 C8 1.468(4) . ?
C8 C9 1.398(4) . ?
C8 C13 1.405(4) . ?
C9 H9 0.9300 . ?
C9 C10 1.374(5) . ?
C10 H10 0.9300 . ?
C10 C11 1.374(5) . ?
C11 H11 0.9300 . ?
C11 C12 1.381(4) . ?
C12 H12 0.9300 . ?
C12 C13 1.390(5) . ?
C14 C15 1.374(6) . ?
C14 C19 1.374(6) . ?
C15 H15 0.9300 . ?
C15 C16 1.381(6) . ?
C16 H16 0.9300 . ?
C16 C17 1.357(9) . ?
C17 H17 0.9300 . ?
C17 C18 1.371(9) . ?
C18 H18 0.9300 . ?
C18 C19 1.393(8) . ?
C19 H19 0.9300 . ?
C20 C21 1.378(5) . ?
C20 C25 1.374(5) . ?
C21 H21 0.9300 . ?
C21 C22 1.393(6) . ?
C22 H22 0.9300 . ?
C22 C23 1.339(7) . ?
C23 H23 0.9300 . ?
C23 C24 1.375(7) . ?
C24 H24 0.9300 . ?
C24 C25 1.406(6) . ?
C25 H25 0.9300 . ?
C26 C27 1.366(5) . ?
C26 C31 1.387(5) . ?
C27 H27 0.9300 . ?
C27 C28 1.393(6) . ?
C28 H28 0.9300 . ?
C28 C29 1.350(6) . ?
C29 H29 0.9300 . ?
C29 C30 1.350(6) . ?
C30 H30 0.9300 . ?
C30 C31 1.371(5) . ?
C31 H31 0.9300 . ?
C32 C33 1.394(4) . ?
C32 C37 1.401(5) . ?
C33 C34 1.377(4) . ?
C34 H34 0.9300 . ?
C34 C35 1.383(5) . ?
C35 H35 0.9300 . ?
C35 C36 1.380(5) . ?
C36 H36 0.9300 . ?
C36 C37 1.382(5) . ?
C37 H37 0.9300 . ?
C38 C39 1.387(5) . ?
C38 C43 1.381(5) . ?
C39 H39 0.9300 . ?
C39 C40 1.394(5) . ?
C40 H40 0.9300 . ?
C40 C41 1.344(6) . ?
C41 H41 0.9300 . ?
C41 C42 1.367(7) . ?
C42 H42 0.9300 . ?
C42 C43 1.390(5) . ?
C43 H43 0.9300 . ?
